data_2014844
loop_
_publ_author_name
'Douthwaite, Richard E.'
'Taylor, Andrew'
'Whitwood, Adrian C.'

_publ_section_title
;
 A new polymorph and two inclusion compounds of 9,9'-spirobifluorene
;
_journal_issue 5
_journal_name_full 'Acta Crystallographica Section C'
_journal_page_first o328
_journal_page_last o331
_journal_paper_doi 10.1107/S0108270105009479
_journal_volume 61
_journal_year 2005
_chemical_formula_iupac 'C25 H16'
_chemical_formula_moiety 'C25 H16'
_chemical_formula_sum 'C25 H16'
_chemical_formula_weight 316.38
_chemical_name_systematic
;
9,9'-spirobifluorene
;
_space_group_IT_number 14
_symmetry_cell_setting monoclinic
_symmetry_space_group_name_Hall '-P 2ybc'
_symmetry_space_group_name_H-M 'P 1 21/c 1'
_atom_sites_solution_hydrogens geom
_atom_sites_solution_primary direct
_atom_sites_solution_secondary difmap
_audit_creation_method SHELXL97
_cell_angle_alpha 90.00
_cell_angle_beta 117.907(2)
_cell_angle_gamma 90.00
_cell_formula_units_Z 8
_cell_length_a 18.2491(17)
_cell_length_b 11.1522(10)
_cell_length_c 18.6918(17)
_cell_measurement_reflns_used 7135
_cell_measurement_temperature 115(2)
_cell_measurement_theta_max 25.0
_cell_measurement_theta_min 2.20
_cell_volume 3361.7(5)
_computing_cell_refinement SMART
_computing_data_collection 'SMART (Bruker, 2000)'
_computing_data_reduction 'SAINT-Plus (Bruker, 2000)'
_computing_molecular_graphics 'CAMERON (Watkin <i>et al.</i>, 1996)'
_computing_publication_material 'SHELXTL (Bruker, 2001)'
_computing_structure_refinement 'SHELXL97 (Sheldrick, 1997)'
_computing_structure_solution 'SHELXS97 (Sheldrick, 1997)'
_diffrn_ambient_temperature 115(2)
_diffrn_measured_fraction_theta_full 0.997
_diffrn_measured_fraction_theta_max 0.997
_diffrn_measurement_device_type 'Bruker SMART CCD area-detector'
_diffrn_measurement_method '\f and \w'
_diffrn_radiation_monochromator graphite
_diffrn_radiation_source 'fine-focus sealed tube'
_diffrn_radiation_type MoK\a
_diffrn_radiation_wavelength 0.71073
_diffrn_reflns_av_R_equivalents 0.0272
_diffrn_reflns_av_sigmaI/netI 0.0293
_diffrn_reflns_limit_h_max 21
_diffrn_reflns_limit_h_min -16
_diffrn_reflns_limit_k_max 13
_diffrn_reflns_limit_k_min -13
_diffrn_reflns_limit_l_max 18
_diffrn_reflns_limit_l_min -22
_diffrn_reflns_number 18394
_diffrn_reflns_theta_full 25.01
_diffrn_reflns_theta_max 25.0
_diffrn_reflns_theta_min 1.26
_exptl_absorpt_coefficient_mu 0.071
_exptl_absorpt_correction_T_max 0.987
_exptl_absorpt_correction_T_min 0.970
_exptl_absorpt_correction_type multi-scan
_exptl_absorpt_process_details '(SADABS; Bruker, 2000)'
_exptl_crystal_colour colourless
_exptl_crystal_density_diffrn 1.250
_exptl_crystal_density_meas ?
_exptl_crystal_density_method 'not measured'
_exptl_crystal_description block
_exptl_crystal_F_000 1328
_exptl_crystal_size_max 0.30
_exptl_crystal_size_mid 0.20
_exptl_crystal_size_min 0.20
_refine_diff_density_max 0.318
_refine_diff_density_min -0.260
_refine_ls_extinction_method none
_refine_ls_goodness_of_fit_ref 1.046
_refine_ls_hydrogen_treatment constr
_refine_ls_matrix_type full
_refine_ls_number_parameters 451
_refine_ls_number_reflns 5925
_refine_ls_number_restraints 0
_refine_ls_restrained_S_all 1.046
_refine_ls_R_factor_all 0.0516
_refine_ls_R_factor_gt 0.0412
_refine_ls_shift/su_max 0.000
_refine_ls_shift/su_mean 0.000
_refine_ls_structure_factor_coef Fsqd
_refine_ls_weighting_details 'calc w = 1/[\s^2^(Fo^2^)+(0.075P)^2^+0.6111P] where P=(Fo^2^+2Fc^2^)/3'
_refine_ls_weighting_scheme calc
_refine_ls_wR_factor_gt 0.1073
_refine_ls_wR_factor_ref 0.1187
_reflns_number_gt 4923
_reflns_number_total 5925
_reflns_threshold_expression I>2\s(I)
_cod_data_source_file gg1249.cif
_cod_data_source_block III
_cod_depositor_comments
;
The following automatic conversions were performed:
'_symmetry_cell_setting' value 'Monoclinic' changed to 'monoclinic'
according to '/home/saulius/struct/CIF-dictionaries/cif_core.dic'
dictionary named 'cif_core.dic' version 2.4.1 from 2010-06-29.

Automatic conversion script
Id: cif_fix_enum 1527 2010-12-29 10:47:43Z saulius 

The following automatic conversions were performed:

'_symmetry_cell_setting' value 'Monoclinic' changed to 'monoclinic'
according to /home/saulius/struct/CIF-dictionaries/cif_core.dic
dictionary named 'cif_core.dic' version 2.4.1 from 2010-06-29.

Automatic conversion script
Id: cif_fix_values 1715 2011-07-08 13:25:40Z adriana 

The following automatic conversions were performed:

'_exptl_crystal_density_meas' value 'not measured' was changed to '?'
- the value is perceived as not measured.

Automatic conversion script
Id: cif_fix_values 3008 2015-01-20 13:52:24Z robertas 
;
_cod_original_sg_symbol_H-M 'P 21/c'
_cod_database_code 2014844
_cod_database_fobs_code 2014844

loop_
_symmetry_equiv_pos_as_xyz
'x, y, z'
'-x, y+1/2, -z+1/2'
'-x, -y, -z'
'x, -y-1/2, z-1/2'

loop_
_atom_site_label
_atom_site_fract_x
_atom_site_fract_y
_atom_site_fract_z
_atom_site_U_iso_or_equiv
_atom_site_adp_type
_atom_site_calc_flag
_atom_site_refinement_flags
_atom_site_occupancy
_atom_site_disorder_assembly
_atom_site_disorder_group
_atom_site_type_symbol
C1A 0.48307(8) 0.08141(12) 0.30687(8) 0.0212(3) Uani d . 1 . . C
C2A 0.41847(8) 0.08646(12) 0.21798(8) 0.0205(3) Uani d . 1 . . C
C3A 0.41290(9) 0.16745(13) 0.15972(9) 0.0239(3) Uani d . 1 . . C
H3A 0.4554 0.2250 0.1714 0.029 Uiso calc R 1 . . H
C4A 0.34386(9) 0.16308(13) 0.08359(9) 0.0270(3) Uani d . 1 . . C
H4A 0.3396 0.2170 0.0425 0.032 Uiso calc R 1 . . H
C5A 0.28098(9) 0.08008(13) 0.06733(9) 0.0266(3) Uani d . 1 . . C
H5A 0.2330 0.0803 0.0159 0.032 Uiso calc R 1 . . H
C6A 0.28740(9) -0.00284(13) 0.12513(9) 0.0241(3) Uani d . 1 . . C
H6A 0.2447 -0.0600 0.1134 0.029 Uiso calc R 1 . . H
C7A 0.35741(8) -0.00123(12) 0.20079(9) 0.0204(3) Uani d . 1 . . C
C8A 0.38263(8) -0.07718(12) 0.27302(8) 0.0200(3) Uani d . 1 . . C
C9A 0.34980(9) -0.18325(13) 0.28534(9) 0.0245(3) Uani d . 1 . . C
H9A 0.3013 -0.2176 0.2429 0.029 Uiso calc R 1 . . H
C10A 0.38924(9) -0.23759(13) 0.36064(9) 0.0262(3) Uani d . 1 . . C
H10A 0.3681 -0.3109 0.3694 0.031 Uiso calc R 1 . . H
C11A 0.45941(9) -0.18660(13) 0.42380(9) 0.0256(3) Uani d . 1 . . C
H11A 0.4845 -0.2240 0.4755 0.031 Uiso calc R 1 . . H
C12A 0.49277(9) -0.08160(13) 0.41162(9) 0.0232(3) Uani d . 1 . . C
H12A 0.5408 -0.0469 0.4544 0.028 Uiso calc R 1 . . H
C13A 0.45469(8) -0.02841(12) 0.33597(8) 0.0197(3) Uani d . 1 . . C
C14A 0.57348(8) 0.07093(12) 0.32530(8) 0.0216(3) Uani d . 1 . . C
C15A 0.61024(9) -0.01923(13) 0.30235(9) 0.0265(3) Uani d . 1 . . C
H15A 0.5779 -0.0823 0.2678 0.032 Uiso calc R 1 . . H
C16A 0.69603(10) -0.01529(15) 0.33115(10) 0.0324(4) Uani d . 1 . . C
H16A 0.7226 -0.0765 0.3164 0.039 Uiso calc R 1 . . H
C17A 0.74258(9) 0.07759(15) 0.38125(10) 0.0342(4) Uani d . 1 . . C
H17A 0.8009 0.0785 0.4011 0.041 Uiso calc R 1 . . H
C18A 0.70545(9) 0.16900(15) 0.40286(9) 0.0314(4) Uani d . 1 . . C
H18A 0.7377 0.2330 0.4364 0.038 Uiso calc R 1 . . H
C19A 0.61999(9) 0.16559(13) 0.37459(9) 0.0250(3) Uani d . 1 . . C
C20A 0.56417(9) 0.24707(13) 0.38783(8) 0.0253(3) Uani d . 1 . . C
C21A 0.57800(11) 0.35786(15) 0.42620(10) 0.0334(4) Uani d . 1 . . C
H21A 0.6322 0.3911 0.4525 0.040 Uiso calc R 1 . . H
C22A 0.51153(11) 0.41903(14) 0.42552(10) 0.0354(4) Uani d . 1 . . C
H22A 0.5200 0.4960 0.4499 0.043 Uiso calc R 1 . . H
C23A 0.43278(11) 0.36873(14) 0.38954(10) 0.0327(4) Uani d . 1 . . C
H23A 0.3882 0.4107 0.3909 0.039 Uiso calc R 1 . . H
C24A 0.41849(10) 0.25798(13) 0.35161(9) 0.0272(3) Uani d . 1 . . C
H24A 0.3646 0.2236 0.3273 0.033 Uiso calc R 1 . . H
C25A 0.48423(9) 0.19836(12) 0.34987(8) 0.0224(3) Uani d . 1 . . C
C1B 0.08706(8) 0.32021(12) 0.30371(8) 0.0211(3) Uani d . 1 . . C
C2B 0.11992(8) 0.44239(12) 0.34300(8) 0.0213(3) Uani d . 1 . . C
C3B 0.18597(9) 0.50740(13) 0.34576(9) 0.0257(3) Uani d . 1 . . C
H3B 0.2199 0.4749 0.3245 0.031 Uiso calc R 1 . . H
C4B 0.20147(9) 0.62072(14) 0.38020(9) 0.0294(4) Uani d . 1 . . C
H4B 0.2465 0.6663 0.3825 0.035 Uiso calc R 1 . . H
C5B 0.15185(9) 0.66872(13) 0.41157(9) 0.0290(4) Uani d . 1 . . C
H5B 0.1626 0.7473 0.4337 0.035 Uiso calc R 1 . . H
C6B 0.08703(9) 0.60285(13) 0.41074(9) 0.0252(3) Uani d . 1 . . C
H6B 0.0541 0.6348 0.4333 0.030 Uiso calc R 1 . . H
C7B 0.07122(8) 0.48902(12) 0.37622(8) 0.0211(3) Uani d . 1 . . C
C8B 0.00665(8) 0.40109(12) 0.36429(8) 0.0212(3) Uani d . 1 . . C
C9B -0.05425(9) 0.40126(13) 0.38967(9) 0.0255(3) Uani d . 1 . . C
H9B -0.0598 0.4672 0.4190 0.031 Uiso calc R 1 . . H
C10B -0.10633(9) 0.30303(14) 0.37106(9) 0.0280(3) Uani d . 1 . . C
H10B -0.1473 0.3012 0.3889 0.034 Uiso calc R 1 . . H
C11B -0.10000(9) 0.20726(14) 0.32696(9) 0.0269(3) Uani d . 1 . . C
H11B -0.1371 0.1414 0.3142 0.032 Uiso calc R 1 . . H
C12B -0.03953(9) 0.20684(13) 0.30111(9) 0.0237(3) Uani d . 1 . . C
H12B -0.0351 0.1416 0.2707 0.028 Uiso calc R 1 . . H
C13B 0.01369(8) 0.30354(12) 0.32088(8) 0.0202(3) Uani d . 1 . . C
C14B 0.06703(8) 0.32124(12) 0.21458(9) 0.0217(3) Uani d . 1 . . C
C15B 0.01069(9) 0.39212(13) 0.15238(9) 0.0258(3) Uani d . 1 . . C
H15B -0.0250 0.4452 0.1612 0.031 Uiso calc R 1 . . H
C16B 0.00736(9) 0.38404(14) 0.07670(9) 0.0301(4) Uani d . 1 . . C
H16B -0.0313 0.4317 0.0333 0.036 Uiso calc R 1 . . H
C17B 0.06009(10) 0.30675(15) 0.06387(9) 0.0317(4) Uani d . 1 . . C
H17B 0.0579 0.3037 0.0121 0.038 Uiso calc R 1 . . H
C18B 0.11556(9) 0.23435(14) 0.12566(9) 0.0290(4) Uani d . 1 . . C
H18B 0.1512 0.1814 0.1167 0.035 Uiso calc R 1 . . H
C19B 0.11819(8) 0.24055(13) 0.20140(9) 0.0237(3) Uani d . 1 . . C
C20B 0.16787(8) 0.17357(13) 0.27676(9) 0.0234(3) Uani d . 1 . . C
C21B 0.22251(9) 0.07821(14) 0.29378(10) 0.0302(4) Uani d . 1 . . C
H21B 0.2340 0.0465 0.2529 0.036 Uiso calc R 1 . . H
C22B 0.25995(10) 0.02992(14) 0.37091(10) 0.0324(4) Uani d . 1 . . C
H22B 0.2978 -0.0348 0.3831 0.039 Uiso calc R 1 . . H
C23B 0.24265(9) 0.07531(14) 0.43082(10) 0.0302(4) Uani d . 1 . . C
H23B 0.2689 0.0415 0.4836 0.036 Uiso calc R 1 . . H
C24B 0.18715(9) 0.16979(13) 0.41394(9) 0.0252(3) Uani d . 1 . . C
H24B 0.1749 0.2002 0.4546 0.030 Uiso calc R 1 . . H
C25B 0.15017(8) 0.21866(12) 0.33707(9) 0.0218(3) Uani d . 1 . . C

loop_
_atom_site_aniso_label
_atom_site_aniso_U_11
_atom_site_aniso_U_22
_atom_site_aniso_U_33
_atom_site_aniso_U_12
_atom_site_aniso_U_13
_atom_site_aniso_U_23
C1A 0.0192(7) 0.0244(7) 0.0225(7) -0.0028(6) 0.0118(6) -0.0010(6)
C2A 0.0188(7) 0.0230(7) 0.0227(7) 0.0016(5) 0.0123(6) -0.0023(6)
C3A 0.0240(7) 0.0235(7) 0.0287(8) 0.0007(6) 0.0160(6) 0.0000(6)
C4A 0.0306(8) 0.0274(8) 0.0261(8) 0.0059(6) 0.0158(7) 0.0036(6)
C5A 0.0227(7) 0.0321(8) 0.0235(8) 0.0069(6) 0.0094(6) -0.0014(6)
C6A 0.0179(7) 0.0272(7) 0.0280(8) -0.0002(6) 0.0114(6) -0.0049(6)
C7A 0.0189(7) 0.0229(7) 0.0241(7) 0.0010(5) 0.0142(6) -0.0027(6)
C8A 0.0173(7) 0.0228(7) 0.0249(7) 0.0006(5) 0.0140(6) -0.0033(6)
C9A 0.0195(7) 0.0273(8) 0.0314(8) -0.0028(6) 0.0157(6) -0.0035(6)
C10A 0.0262(8) 0.0238(7) 0.0387(9) -0.0002(6) 0.0235(7) 0.0018(6)
C11A 0.0256(8) 0.0289(8) 0.0292(8) 0.0045(6) 0.0187(7) 0.0051(6)
C12A 0.0200(7) 0.0288(8) 0.0237(7) -0.0002(6) 0.0125(6) -0.0020(6)
C13A 0.0189(7) 0.0213(7) 0.0243(7) 0.0002(5) 0.0146(6) -0.0020(6)
C14A 0.0198(7) 0.0263(7) 0.0215(7) -0.0025(6) 0.0121(6) 0.0031(6)
C15A 0.0245(8) 0.0292(8) 0.0297(8) -0.0008(6) 0.0159(7) 0.0012(6)
C16A 0.0271(8) 0.0396(9) 0.0377(9) 0.0055(7) 0.0212(7) 0.0087(7)
C17A 0.0188(7) 0.0500(10) 0.0352(9) -0.0025(7) 0.0139(7) 0.0124(8)
C18A 0.0248(8) 0.0436(9) 0.0260(8) -0.0126(7) 0.0120(7) 0.0024(7)
C19A 0.0243(7) 0.0326(8) 0.0204(7) -0.0074(6) 0.0125(6) 0.0013(6)
C20A 0.0311(8) 0.0282(8) 0.0215(7) -0.0083(6) 0.0163(6) -0.0008(6)
C21A 0.0447(10) 0.0339(8) 0.0306(8) -0.0187(7) 0.0251(8) -0.0078(7)
C22A 0.0603(11) 0.0254(8) 0.0334(9) -0.0091(8) 0.0326(9) -0.0061(7)
C23A 0.0467(10) 0.0290(8) 0.0308(8) 0.0059(7) 0.0251(8) 0.0024(7)
C24A 0.0303(8) 0.0282(8) 0.0247(8) 0.0022(6) 0.0143(7) 0.0016(6)
C25A 0.0266(7) 0.0234(7) 0.0195(7) -0.0029(6) 0.0127(6) 0.0018(6)
C1B 0.0171(7) 0.0234(7) 0.0252(7) 0.0002(6) 0.0119(6) 0.0000(6)
C2B 0.0167(7) 0.0245(7) 0.0216(7) 0.0025(6) 0.0080(6) 0.0025(6)
C3B 0.0174(7) 0.0316(8) 0.0278(8) 0.0009(6) 0.0104(6) 0.0029(6)
C4B 0.0186(7) 0.0314(8) 0.0334(8) -0.0048(6) 0.0082(6) 0.0027(7)
C5B 0.0249(8) 0.0251(8) 0.0288(8) -0.0021(6) 0.0057(7) -0.0025(6)
C6B 0.0227(7) 0.0263(7) 0.0247(8) 0.0031(6) 0.0095(6) -0.0016(6)
C7B 0.0172(7) 0.0240(7) 0.0207(7) 0.0031(5) 0.0077(6) 0.0022(6)
C8B 0.0164(7) 0.0249(7) 0.0219(7) 0.0029(6) 0.0087(6) 0.0018(6)
C9B 0.0227(7) 0.0280(8) 0.0302(8) 0.0043(6) 0.0160(6) -0.0005(6)
C10B 0.0200(7) 0.0356(8) 0.0341(8) 0.0023(6) 0.0172(7) 0.0022(7)
C11B 0.0206(7) 0.0297(8) 0.0319(8) -0.0040(6) 0.0135(6) 0.0000(6)
C12B 0.0215(7) 0.0252(7) 0.0265(8) 0.0009(6) 0.0130(6) -0.0009(6)
C13B 0.0161(7) 0.0236(7) 0.0220(7) 0.0033(5) 0.0099(6) 0.0035(6)
C14B 0.0183(7) 0.0230(7) 0.0259(8) -0.0045(6) 0.0122(6) -0.0010(6)
C15B 0.0238(7) 0.0244(7) 0.0286(8) -0.0031(6) 0.0117(6) 0.0007(6)
C16B 0.0281(8) 0.0311(8) 0.0275(8) -0.0066(7) 0.0101(7) 0.0046(6)
C17B 0.0335(9) 0.0406(9) 0.0255(8) -0.0110(7) 0.0175(7) -0.0022(7)
C18B 0.0262(8) 0.0354(9) 0.0321(8) -0.0050(6) 0.0192(7) -0.0054(7)
C19B 0.0189(7) 0.0279(8) 0.0278(8) -0.0043(6) 0.0140(6) -0.0025(6)
C20B 0.0167(7) 0.0277(8) 0.0290(8) -0.0021(6) 0.0133(6) -0.0019(6)
C21B 0.0245(8) 0.0348(8) 0.0367(9) 0.0034(7) 0.0190(7) -0.0042(7)
C22B 0.0254(8) 0.0321(8) 0.0414(9) 0.0094(7) 0.0170(7) 0.0024(7)
C23B 0.0257(8) 0.0325(8) 0.0319(8) 0.0041(6) 0.0130(7) 0.0052(7)
C24B 0.0221(7) 0.0291(8) 0.0278(8) 0.0008(6) 0.0146(6) -0.0003(6)
C25B 0.0162(7) 0.0242(7) 0.0281(8) -0.0013(5) 0.0130(6) -0.0020(6)

loop_
_atom_type_symbol
_atom_type_description
_atom_type_scat_dispersion_real
_atom_type_scat_dispersion_imag
_atom_type_scat_source
C C 0.0033 0.0016 'International Tables Vol C Tables 4.2.6.8 and 6.1.1.4'
H H 0.0000 0.0000 'International Tables Vol C Tables 4.2.6.8 and 6.1.1.4'

loop_
_geom_angle_atom_site_label_1
_geom_angle_atom_site_label_2
_geom_angle_atom_site_label_3
_geom_angle
C2A C1A C14A 116.92(11)
C2A C1A C13A 101.54(11)
C14A C1A C13A 111.72(11)
C2A C1A C25A 110.83(11)
C14A C1A C25A 101.51(11)
C13A C1A C25A 114.93(11)
C3A C2A C7A 121.20(13)
C3A C2A C1A 128.16(13)
C7A C2A C1A 110.52(12)
C2A C3A C4A 118.71(13)
C2A C3A H3A 120.6
C4A C3A H3A 120.6
C3A C4A C5A 120.38(14)
C3A C4A H4A 119.8
C5A C4A H4A 119.8
C6A C5A C4A 120.89(13)
C6A C5A H5A 119.6
C4A C5A H5A 119.6
C5A C6A C7A 119.07(13)
C5A C6A H6A 120.5
C7A C6A H6A 120.5
C6A C7A C2A 119.63(13)
C6A C7A C8A 131.88(13)
C2A C7A C8A 108.49(12)
C9A C8A C13A 119.89(13)
C9A C8A C7A 131.73(13)
C13A C8A C7A 108.33(12)
C10A C9A C8A 118.71(13)
C10A C9A H9A 120.6
C8A C9A H9A 120.6
C9A C10A C11A 121.12(14)
C9A C10A H10A 119.4
C11A C10A H10A 119.4
C12A C11A C10A 120.36(14)
C12A C11A H11A 119.8
C10A C11A H11A 119.8
C13A C12A C11A 118.73(13)
C13A C12A H12A 120.6
C11A C12A H12A 120.6
C12A C13A C8A 121.14(13)
C12A C13A C1A 128.07(13)
C8A C13A C1A 110.74(12)
C15A C14A C19A 121.37(13)
C15A C14A C1A 128.05(13)
C19A C14A C1A 110.51(12)
C14A C15A C16A 118.42(14)
C14A C15A H15A 120.8
C16A C15A H15A 120.8
C17A C16A C15A 120.31(15)
C17A C16A H16A 119.8
C15A C16A H16A 119.8
C18A C17A C16A 121.17(14)
C18A C17A H17A 119.4
C16A C17A H17A 119.4
C17A C18A C19A 118.88(15)
C17A C18A H18A 120.6
C19A C18A H18A 120.6
C18A C19A C14A 119.83(14)
C18A C19A C20A 131.31(14)
C14A C19A C20A 108.86(12)
C21A C20A C25A 120.05(14)
C21A C20A C19A 131.54(14)
C25A C20A C19A 108.35(12)
C22A C21A C20A 119.04(15)
C22A C21A H21A 120.5
C20A C21A H21A 120.5
C21A C22A C23A 120.56(15)
C21A C22A H22A 119.7
C23A C22A H22A 119.7
C24A C23A C22A 120.78(15)
C24A C23A H23A 119.6
C22A C23A H23A 119.6
C25A C24A C23A 118.80(15)
C25A C24A H24A 120.6
C23A C24A H24A 120.6
C24A C25A C20A 120.71(13)
C24A C25A C1A 128.57(13)
C20A C25A C1A 110.66(12)
C25B C1B C13B 113.10(11)
C25B C1B C14B 101.58(11)
C13B C1B C14B 116.34(11)
C25B C1B C2B 114.43(11)
C13B C1B C2B 101.11(11)
C14B C1B C2B 110.86(11)
C3B C2B C7B 120.68(13)
C3B C2B C1B 128.45(13)
C7B C2B C1B 110.83(12)
C4B C3B C2B 118.61(14)
C4B C3B H3B 120.7
C2B C3B H3B 120.7
C3B C4B C5B 120.89(14)
C3B C4B H4B 119.6
C5B C4B H4B 119.6
C6B C5B C4B 120.67(14)
C6B C5B H5B 119.7
C4B C5B H5B 119.7
C5B C6B C7B 118.63(14)
C5B C6B H6B 120.7
C7B C6B H6B 120.7
C6B C7B C2B 120.48(13)
C6B C7B C8B 131.10(13)
C2B C7B C8B 108.39(12)
C9B C8B C13B 120.11(13)
C9B C8B C7B 131.07(13)
C13B C8B C7B 108.81(12)
C10B C9B C8B 118.37(14)
C10B C9B H9B 120.8
C8B C9B H9B 120.8
C9B C10B C11B 121.38(14)
C9B C10B H10B 119.3
C11B C10B H10B 119.3
C10B C11B C12B 120.50(14)
C10B C11B H11B 119.8
C12B C11B H11B 119.8
C13B C12B C11B 118.39(14)
C13B C12B H12B 120.8
C11B C12B H12B 120.8
C12B C13B C8B 121.23(13)
C12B C13B C1B 127.94(13)
C8B C13B C1B 110.79(12)
C15B C14B C19B 120.95(14)
C15B C14B C1B 128.62(13)
C19B C14B C1B 110.36(12)
C14B C15B C16B 118.64(14)
C14B C15B H15B 120.7
C16B C15B H15B 120.7
C15B C16B C17B 120.69(14)
C15B C16B H16B 119.7
C17B C16B H16B 119.7
C18B C17B C16B 120.75(14)
C18B C17B H17B 119.6
C16B C17B H17B 119.6
C17B C18B C19B 118.82(14)
C17B C18B H18B 120.6
C19B C18B H18B 120.6
C18B C19B C14B 120.10(14)
C18B C19B C20B 131.20(14)
C14B C19B C20B 108.70(12)
C21B C20B C25B 120.06(14)
C21B C20B C19B 131.44(14)
C25B C20B C19B 108.46(12)
C22B C21B C20B 119.22(14)
C22B C21B H21B 120.4
C20B C21B H21B 120.4
C21B C22B C23B 120.61(14)
C21B C22B H22B 119.7
C23B C22B H22B 119.7
C24B C23B C22B 120.49(14)
C24B C23B H23B 119.8
C22B C23B H23B 119.8
C25B C24B C23B 118.95(14)
C25B C24B H24B 120.5
C23B C24B H24B 120.5
C24B C25B C20B 120.66(13)
C24B C25B C1B 128.75(13)
C20B C25B C1B 110.57(12)

loop_
_geom_bond_atom_site_label_1
_geom_bond_atom_site_label_2
_geom_bond_site_symmetry_2
_geom_bond_distance
_geom_bond_publ_flag
C1A C2A . 1.5232(19) ?
C1A C14A . 1.5241(19) ?
C1A C13A . 1.5257(19) ?
C1A C25A . 1.5269(19) ?
C2A C3A . 1.381(2) ?
C2A C7A . 1.4022(19) ?
C3A C4A . 1.392(2) ?
C3A H3A . 0.9500 ?
C4A C5A . 1.393(2) ?
C4A H4A . 0.9500 ?
C5A C6A . 1.385(2) ?
C5A H5A . 0.9500 ?
C6A C7A . 1.393(2) ?
C6A H6A . 0.9500 ?
C7A C8A . 1.473(2) ?
C8A C9A . 1.393(2) ?
C8A C13A . 1.4004(19) ?
C9A C10A . 1.385(2) ?
C9A H9A . 0.9500 ?
C10A C11A . 1.393(2) ?
C10A H10A . 0.9500 ?
C11A C12A . 1.387(2) ?
C11A H11A . 0.9500 ?
C12A C13A . 1.384(2) ?
C12A H12A . 0.9500 ?
C14A C15A . 1.384(2) ?
C14A C19A . 1.397(2) ?
C15A C16A . 1.398(2) ?
C15A H15A . 0.9500 ?
C16A C17A . 1.388(2) ?
C16A H16A . 0.9500 ?
C17A C18A . 1.385(2) ?
C17A H17A . 0.9500 ?
C18A C19A . 1.393(2) ?
C18A H18A . 0.9500 ?
C19A C20A . 1.470(2) ?
C20A C21A . 1.391(2) ?
C20A C25A . 1.399(2) ?
C21A C22A . 1.386(2) ?
C21A H21A . 0.9500 ?
C22A C23A . 1.388(2) ?
C22A H22A . 0.9500 ?
C23A C24A . 1.387(2) ?
C23A H23A . 0.9500 ?
C24A C25A . 1.385(2) ?
C24A H24A . 0.9500 ?
C1B C25B . 1.5249(19) ?
C1B C13B . 1.5271(18) ?
C1B C14B . 1.530(2) ?
C1B C2B . 1.5308(19) ?
C2B C3B . 1.387(2) ?
C2B C7B . 1.401(2) ?
C3B C4B . 1.386(2) ?
C3B H3B . 0.9500 ?
C4B C5B . 1.396(2) ?
C4B H4B . 0.9500 ?
C5B C6B . 1.386(2) ?
C5B H5B . 0.9500 ?
C6B C7B . 1.392(2) ?
C6B H6B . 0.9500 ?
C7B C8B . 1.4676(19) ?
C8B C9B . 1.398(2) ?
C8B C13B . 1.399(2) ?
C9B C10B . 1.384(2) ?
C9B H9B . 0.9500 ?
C10B C11B . 1.387(2) ?
C10B H10B . 0.9500 ?
C11B C12B . 1.396(2) ?
C11B H11B . 0.9500 ?
C12B C13B . 1.381(2) ?
C12B H12B . 0.9500 ?
C14B C15B . 1.384(2) ?
C14B C19B . 1.399(2) ?
C15B C16B . 1.390(2) ?
C15B H15B . 0.9500 ?
C16B C17B . 1.394(2) ?
C16B H16B . 0.9500 ?
C17B C18B . 1.384(2) ?
C17B H17B . 0.9500 ?
C18B C19B . 1.396(2) ?
C18B H18B . 0.9500 ?
C19B C20B . 1.473(2) ?
C20B C21B . 1.389(2) ?
C20B C25B . 1.403(2) ?
C21B C22B . 1.383(2) ?
C21B H21B . 0.9500 ?
C22B C23B . 1.393(2) ?
C22B H22B . 0.9500 ?
C23B C24B . 1.391(2) ?
C23B H23B . 0.9500 ?
C24B C25B . 1.382(2) ?
C24B H24B . 0.9500 ?

loop_
_geom_torsion_atom_site_label_1
_geom_torsion_atom_site_label_2
_geom_torsion_atom_site_label_3
_geom_torsion_atom_site_label_4
_geom_torsion
C14A C1A C2A C3A -57.28(19)
C13A C1A C2A C3A -179.10(13)
C25A C1A C2A C3A 58.36(18)
C14A C1A C2A C7A 126.77(13)
C13A C1A C2A C7A 4.95(14)
C25A C1A C2A C7A -117.60(12)
C7A C2A C3A C4A 1.9(2)
C1A C2A C3A C4A -173.66(13)
C2A C3A C4A C5A 1.3(2)
C3A C4A C5A C6A -2.8(2)
C4A C5A C6A C7A 1.0(2)
C5A C6A C7A C2A 2.2(2)
C5A C6A C7A C8A -178.85(14)
C3A C2A C7A C6A -3.7(2)
C1A C2A C7A C6A 172.59(12)
C3A C2A C7A C8A 177.14(12)
C1A C2A C7A C8A -6.58(15)
C6A C7A C8A C9A 9.2(3)
C2A C7A C8A C9A -171.77(14)
C6A C7A C8A C13A -173.50(14)
C2A C7A C8A C13A 5.53(15)
C13A C8A C9A C10A 0.7(2)
C7A C8A C9A C10A 177.75(14)
C8A C9A C10A C11A 1.4(2)
C9A C10A C11A C12A -2.0(2)
C10A C11A C12A C13A 0.5(2)
C11A C12A C13A C8A 1.6(2)
C11A C12A C13A C1A -175.52(13)
C9A C8A C13A C12A -2.2(2)
C7A C8A C13A C12A -179.87(12)
C9A C8A C13A C1A 175.37(12)
C7A C8A C13A C1A -2.31(15)
C2A C1A C13A C12A 175.90(13)
C14A C1A C13A C12A 50.54(19)
C25A C1A C13A C12A -64.43(18)
C2A C1A C13A C8A -1.46(14)
C14A C1A C13A C8A -126.82(12)
C25A C1A C13A C8A 118.22(13)
C2A C1A C14A C15A -60.07(19)
C13A C1A C14A C15A 56.28(19)
C25A C1A C14A C15A 179.24(14)
C2A C1A C14A C19A 122.93(13)
C13A C1A C14A C19A -120.73(13)
C25A C1A C14A C19A 2.24(14)
C19A C14A C15A C16A 1.4(2)
C1A C14A C15A C16A -175.31(14)
C14A C15A C16A C17A -0.3(2)
C15A C16A C17A C18A -1.0(2)
C16A C17A C18A C19A 1.1(2)
C17A C18A C19A C14A 0.0(2)
C17A C18A C19A C20A 179.06(14)
C15A C14A C19A C18A -1.2(2)
C1A C14A C19A C18A 175.99(13)
C15A C14A C19A C20A 179.47(13)
C1A C14A C19A C20A -3.29(16)
C18A C19A C20A C21A 6.8(3)
C14A C19A C20A C21A -173.99(15)
C18A C19A C20A C25A -176.15(15)
C14A C19A C20A C25A 3.03(16)
C25A C20A C21A C22A -0.5(2)
C19A C20A C21A C22A 176.18(15)
C20A C21A C22A C23A 2.2(2)
C21A C22A C23A C24A -1.8(2)
C22A C23A C24A C25A -0.3(2)
C23A C24A C25A C20A 2.0(2)
C23A C24A C25A C1A -174.94(14)
C21A C20A C25A C24A -1.6(2)
C19A C20A C25A C24A -178.98(13)
C21A C20A C25A C1A 175.85(13)
C19A C20A C25A C1A -1.56(16)
C2A C1A C25A C24A 51.95(19)
C14A C1A C25A C24A 176.82(14)
C13A C1A C25A C24A -62.44(19)
C2A C1A C25A C20A -125.21(13)
C14A C1A C25A C20A -0.33(14)
C13A C1A C25A C20A 120.40(13)
C25B C1B C2B C3B 59.58(19)
C13B C1B C2B C3B -178.52(14)
C14B C1B C2B C3B -54.56(18)
C25B C1B C2B C7B -122.87(13)
C13B C1B C2B C7B -0.97(14)
C14B C1B C2B C7B 123.00(13)
C7B C2B C3B C4B -1.6(2)
C1B C2B C3B C4B 175.71(14)
C2B C3B C4B C5B 0.0(2)
C3B C4B C5B C6B 1.6(2)
C4B C5B C6B C7B -1.5(2)
C5B C6B C7B C2B -0.1(2)
C5B C6B C7B C8B -177.87(14)
C3B C2B C7B C6B 1.7(2)
C1B C2B C7B C6B -176.11(12)
C3B C2B C7B C8B 179.92(12)
C1B C2B C7B C8B 2.15(15)
C6B C7B C8B C9B -5.8(3)
C2B C7B C8B C9B 176.19(14)
C6B C7B C8B C13B 175.47(14)
C2B C7B C8B C13B -2.54(15)
C13B C8B C9B C10B 0.3(2)
C7B C8B C9B C10B -178.33(14)
C8B C9B C10B C11B -1.3(2)
C9B C10B C11B C12B 1.0(2)
C10B C11B C12B C13B 0.3(2)
C11B C12B C13B C8B -1.3(2)
C11B C12B C13B C1B 176.30(13)
C9B C8B C13B C12B 1.0(2)
C7B C8B C13B C12B 179.90(12)
C9B C8B C13B C1B -176.96(12)
C7B C8B C13B C1B 1.94(15)
C25B C1B C13B C12B -55.60(19)
C14B C1B C13B C12B 61.44(19)
C2B C1B C13B C12B -178.42(14)
C25B C1B C13B C8B 122.18(13)
C14B C1B C13B C8B -120.77(13)
C2B C1B C13B C8B -0.63(14)
C25B C1B C14B C15B 177.33(14)
C13B C1B C14B C15B 54.08(19)
C2B C1B C14B C15B -60.68(18)
C25B C1B C14B C19B -5.61(14)
C13B C1B C14B C19B -128.87(13)
C2B C1B C14B C19B 116.37(13)
C19B C14B C15B C16B -1.7(2)
C1B C14B C15B C16B 175.06(13)
C14B C15B C16B C17B -0.4(2)
C15B C16B C17B C18B 1.5(2)
C16B C17B C18B C19B -0.4(2)
C17B C18B C19B C14B -1.8(2)
C17B C18B C19B C20B 178.01(14)
C15B C14B C19B C18B 2.8(2)
C1B C14B C19B C18B -174.47(12)
C15B C14B C19B C20B -176.96(12)
C1B C14B C19B C20B 5.72(15)
C18B C19B C20B C21B -5.4(3)
C14B C19B C20B C21B 174.35(15)
C18B C19B C20B C25B 176.87(15)
C14B C19B C20B C25B -3.35(16)
C25B C20B C21B C22B -1.0(2)
C19B C20B C21B C22B -178.47(15)
C20B C21B C22B C23B 0.6(2)
C21B C22B C23B C24B 0.2(2)
C22B C23B C24B C25B -0.7(2)
C23B C24B C25B C20B 0.3(2)
C23B C24B C25B C1B 179.00(13)
C21B C20B C25B C24B 0.5(2)
C19B C20B C25B C24B 178.54(13)
C21B C20B C25B C1B -178.38(13)
C19B C20B C25B C1B -0.37(16)
C13B C1B C25B C24B -49.85(19)
C14B C1B C25B C24B -175.29(14)
C2B C1B C25B C24B 65.23(19)
C13B C1B C25B C20B 128.95(13)
C14B C1B C25B C20B 3.51(14)
C2B C1B C25B C20B -115.97(13)

loop_
_cod_related_entry_id
_cod_related_entry_database
_cod_related_entry_code
1 ChemSpider 119753
